data_1568879
loop_
_publ_author_name
'Nan, Jiang'
'Huang, Guanjie'
'Liu, Shilei'
'Wang, Jing'
'Ma, Yangmin'
'Luan, Xinjun'

_publ_section_title
;
 In(OTf)<sub>3</sub>-catalyzed reorganization/cycloaddition of two imine
 units and subsequent modular assembly of acridinium photocatalysts.
;
_journal_issue 19
_journal_name_full 'Chemical science'
_journal_page_first 5160
_journal_page_last 5166
_journal_paper_doi 10.1039/d3sc00163f
_journal_volume 14
_journal_year 2023
_chemical_formula_sum 'C27 H19 N'
_chemical_formula_weight 357.43
_space_group_crystal_system monoclinic
_space_group_IT_number 14
_space_group_name_Hall '-P 2ybc'
_space_group_name_H-M_alt 'P 1 21/c 1'
_atom_sites_solution_hydrogens geom
_audit_creation_method SHELXL-2018/3
_audit_update_record
;
2022-11-01 deposited with the CCDC.	2023-04-17 downloaded from the CCDC.
;
_cell_angle_alpha 90
_cell_angle_beta 90.886(6)
_cell_angle_gamma 90
_cell_formula_units_Z 4
_cell_length_a 10.744(2)
_cell_length_b 6.4582(12)
_cell_length_c 26.975(5)
_cell_measurement_reflns_used 3944
_cell_measurement_temperature 276(2)
_cell_measurement_theta_max 24.70
_cell_measurement_theta_min 3.02
_cell_volume 1871.5(6)
_computing_cell_refinement 'Bruker SAINT'
_computing_data_collection 'Bruker APEX2'
_computing_data_reduction 'Bruker SAINT'
_computing_molecular_graphics 'Bruker SHELXTL'
_computing_publication_material 'Bruker SHELXTL'
_computing_structure_refinement 'SHELXL-2018/3 (Sheldrick, 2018)'
_computing_structure_solution 'SHELXS-97 (Sheldrick 2008)'
_diffrn_ambient_temperature 276(2)
_diffrn_measured_fraction_theta_full 0.998
_diffrn_measured_fraction_theta_max 0.985
_diffrn_measurement_device_type 'Bruker APEX-II CCD'
_diffrn_measurement_method '\f and \w scans'
_diffrn_radiation_type MoK\a
_diffrn_radiation_wavelength 0.71073
_diffrn_reflns_av_R_equivalents 0.1562
_diffrn_reflns_av_unetI/netI 0.1556
_diffrn_reflns_Laue_measured_fraction_full 0.998
_diffrn_reflns_Laue_measured_fraction_max 0.985
_diffrn_reflns_limit_h_max 13
_diffrn_reflns_limit_h_min -13
_diffrn_reflns_limit_k_max 8
_diffrn_reflns_limit_k_min -8
_diffrn_reflns_limit_l_max 35
_diffrn_reflns_limit_l_min -35
_diffrn_reflns_number 34270
_diffrn_reflns_point_group_measured_fraction_full 0.998
_diffrn_reflns_point_group_measured_fraction_max 0.985
_diffrn_reflns_theta_full 25.242
_diffrn_reflns_theta_max 27.587
_diffrn_reflns_theta_min 2.406
_exptl_absorpt_coefficient_mu 0.073
_exptl_absorpt_correction_type none
_exptl_crystal_colour colourless
_exptl_crystal_density_diffrn 1.269
_exptl_crystal_description block
_exptl_crystal_F_000 752
_exptl_crystal_size_max 0.15
_exptl_crystal_size_mid 0.14
_exptl_crystal_size_min 0.13
_refine_diff_density_max 0.251
_refine_diff_density_min -0.266
_refine_diff_density_rms 0.062
_refine_ls_extinction_coef 0.0084(18)
_refine_ls_extinction_expression Fc^*^=kFc[1+0.001xFc^2^\l^3^/sin(2\q)]^-1/4^
_refine_ls_extinction_method 'SHELXL-2018/3 (Sheldrick 2018)'
_refine_ls_goodness_of_fit_ref 1.068
_refine_ls_hydrogen_treatment constr
_refine_ls_matrix_type full
_refine_ls_number_parameters 254
_refine_ls_number_reflns 4274
_refine_ls_number_restraints 0
_refine_ls_restrained_S_all 1.068
_refine_ls_R_factor_all 0.2476
_refine_ls_R_factor_gt 0.1243
_refine_ls_shift/su_max 0.000
_refine_ls_shift/su_mean 0.000
_refine_ls_structure_factor_coef Fsqd
_refine_ls_weighting_details 'w=1/[\s^2^(Fo^2^)+(0.0618P)^2^+6.1677P] where P=(Fo^2^+2Fc^2^)/3'
_refine_ls_weighting_scheme calc
_refine_ls_wR_factor_gt 0.2455
_refine_ls_wR_factor_ref 0.2928
_reflns_Friedel_coverage 0.000
_reflns_number_gt 2050
_reflns_number_total 4274
_reflns_threshold_expression 'I > 2\s(I)'
_cod_data_source_file d3sc00163f2.cif
_cod_data_source_block SUST_3191_0m
_cod_depositor_comments 'Adding full bibliography for 1568879--1568880.cif.'
_cod_original_cell_volume 1871.4(6)
_cod_original_sg_symbol_H-M 'P 21/c'
_cod_database_code 1568879
_shelx_shelxl_version_number 2018/3
_shelx_space_group_comment
;
The symmetry employed for this shelxl refinement is uniquely defined
by the following loop, which should always be used as a source of
symmetry information in preference to the above space-group names.
They are only intended as comments.
;

loop_
_space_group_symop_operation_xyz
'x, y, z'
'-x, y+1/2, -z+1/2'
'-x, -y, -z'
'x, -y-1/2, z-1/2'

loop_
_atom_site_label
_atom_site_type_symbol
_atom_site_fract_x
_atom_site_fract_y
_atom_site_fract_z
_atom_site_U_iso_or_equiv
_atom_site_adp_type
_atom_site_occupancy
_atom_site_site_symmetry_order
_atom_site_calc_flag
_atom_site_refinement_flags_posn
_atom_site_refinement_flags_adp
_atom_site_refinement_flags_occupancy
_atom_site_disorder_assembly
_atom_site_disorder_group
C1 C 0.5407(5) 0.6251(9) 0.5811(2) 0.0487(15) Uani 1 1 d . . . . .
H1 H 0.617070 0.662750 0.595156 0.058 Uiso 1 1 calc R U . . .
C2 C 0.4874(7) 0.7484(11) 0.5458(2) 0.069(2) Uani 1 1 d . . . . .
H2 H 0.527684 0.869160 0.536291 0.083 Uiso 1 1 calc R U . . .
C3 C 0.3742(8) 0.6974(15) 0.5237(3) 0.085(3) Uani 1 1 d . . . . .
H3 H 0.339573 0.783081 0.499410 0.101 Uiso 1 1 calc R U . . .
C4 C 0.3143(7) 0.5233(16) 0.5374(3) 0.083(3) Uani 1 1 d . . . . .
H4 H 0.238057 0.489883 0.522647 0.099 Uiso 1 1 calc R U . . .
C5 C 0.3670(6) 0.3905(12) 0.5742(2) 0.0563(18) Uani 1 1 d . . . . .
C6 C 0.4821(5) 0.4410(9) 0.59694(19) 0.0406(14) Uani 1 1 d . . . . .
C7 C 0.3081(6) 0.2050(14) 0.5883(3) 0.075(2) Uani 1 1 d . . . . .
H7 H 0.231506 0.170499 0.574067 0.090 Uiso 1 1 calc R U . . .
C8 C 0.3605(6) 0.0771(11) 0.6219(3) 0.0632(19) Uani 1 1 d . . . . .
H8 H 0.321166 -0.046574 0.629788 0.076 Uiso 1 1 calc R U . . .
C9 C 0.4738(5) 0.1282(8) 0.6452(2) 0.0411(14) Uani 1 1 d . . . . .
C10 C 0.5369(4) 0.3068(8) 0.63330(17) 0.0316(12) Uani 1 1 d . . . . .
C11 C 0.7673(5) 0.3103(8) 0.74250(18) 0.0365(13) Uani 1 1 d . . . . .
C12 C 0.8352(5) 0.4963(9) 0.73840(19) 0.0447(14) Uani 1 1 d . . . . .
H12 H 0.823459 0.579917 0.710653 0.054 Uiso 1 1 calc R U . . .
C13 C 0.9176(5) 0.5548(10) 0.7744(2) 0.0550(16) Uani 1 1 d . . . . .
H13 H 0.960676 0.678844 0.771058 0.066 Uiso 1 1 calc R U . . .
C14 C 0.9390(6) 0.4340(13) 0.8161(2) 0.072(2) Uani 1 1 d . . . . .
H14 H 0.996428 0.475870 0.840235 0.086 Uiso 1 1 calc R U . . .
C15 C 0.8753(6) 0.2537(13) 0.8215(2) 0.068(2) Uani 1 1 d . . . . .
H15 H 0.889639 0.172798 0.849503 0.081 Uiso 1 1 calc R U . . .
C16 C 0.7879(6) 0.1871(10) 0.78535(19) 0.0512(16) Uani 1 1 d . . . . .
C17 C 0.7218(6) 0.0020(10) 0.7912(2) 0.0607(18) Uani 1 1 d . . . . .
H17 H 0.736631 -0.078910 0.819216 0.073 Uiso 1 1 calc R U . . .
C18 C 0.6365(6) -0.0614(10) 0.7569(2) 0.0593(18) Uani 1 1 d . . . . .
H18 H 0.592544 -0.183811 0.761397 0.071 Uiso 1 1 calc R U . . .
C19 C 0.6152(5) 0.0617(8) 0.71392(19) 0.0390(13) Uani 1 1 d . . . . .
C20 C 0.7732(5) 0.1060(9) 0.60021(19) 0.0413(14) Uani 1 1 d . . . . .
H20 H 0.715859 0.005767 0.609406 0.050 Uiso 1 1 calc R U . . .
C21 C 0.8634(5) 0.0566(11) 0.5663(2) 0.0550(17) Uani 1 1 d . . . . .
H21 H 0.865562 -0.075518 0.552637 0.066 Uiso 1 1 calc R U . . .
C22 C 0.9504(6) 0.2021(13) 0.5526(2) 0.0640(19) Uani 1 1 d . . . . .
H22 H 1.012046 0.168814 0.530107 0.077 Uiso 1 1 calc R U . . .
C23 C 0.9443(6) 0.3962(12) 0.5727(2) 0.068(2) Uani 1 1 d . . . . .
H23 H 1.001642 0.496202 0.563383 0.082 Uiso 1 1 calc R U . . .
C24 C 0.8543(5) 0.4453(10) 0.6064(2) 0.0523(16) Uani 1 1 d . . . . .
H24 H 0.852678 0.577827 0.619899 0.063 Uiso 1 1 calc R U . . .
C25 C 0.7664(4) 0.3024(8) 0.62083(17) 0.0309(12) Uani 1 1 d . . . . .
C26 C 0.6626(4) 0.3565(7) 0.65645(17) 0.0298(11) Uani 1 1 d . . . . .
H26 H 0.666031 0.505535 0.663114 0.036 Uiso 1 1 calc R U . . .
N1 N 0.5240(4) -0.0053(7) 0.68053(17) 0.0515(13) Uani 1 1 d . . . . .
H1A H 0.498270 -0.131256 0.681800 0.062 Uiso 1 1 calc R U . . .
C27 C 0.6804(4) 0.2423(7) 0.70520(17) 0.0307(11) Uani 1 1 d . . . . .

loop_
_atom_site_aniso_label
_atom_site_aniso_U_11
_atom_site_aniso_U_22
_atom_site_aniso_U_33
_atom_site_aniso_U_23
_atom_site_aniso_U_13
_atom_site_aniso_U_12
C1 0.052(4) 0.049(4) 0.045(3) -0.005(3) -0.002(3) 0.021(3)
C2 0.091(5) 0.064(5) 0.051(4) 0.008(3) -0.009(4) 0.026(4)
C3 0.097(7) 0.103(7) 0.053(4) -0.008(5) -0.019(4) 0.057(6)
C4 0.066(5) 0.126(8) 0.056(4) -0.029(5) -0.022(4) 0.046(5)
C5 0.041(4) 0.084(5) 0.044(3) -0.020(3) -0.005(3) 0.014(4)
C6 0.032(3) 0.047(4) 0.043(3) -0.012(3) 0.000(2) 0.012(3)
C7 0.034(4) 0.112(7) 0.079(5) -0.040(5) -0.008(3) 0.000(4)
C8 0.039(4) 0.068(5) 0.083(5) -0.021(4) 0.012(3) -0.011(3)
C9 0.027(3) 0.040(3) 0.057(3) -0.016(3) 0.007(2) -0.007(3)
C10 0.023(3) 0.035(3) 0.037(3) -0.006(2) 0.004(2) 0.003(2)
C11 0.038(3) 0.034(3) 0.038(3) 0.001(2) 0.008(2) 0.011(3)
C12 0.046(3) 0.051(4) 0.038(3) -0.006(3) -0.003(3) 0.007(3)
C13 0.050(4) 0.058(4) 0.057(4) -0.010(3) -0.005(3) -0.002(3)
C14 0.065(5) 0.103(6) 0.046(4) -0.004(4) -0.009(3) 0.010(5)
C15 0.063(4) 0.101(6) 0.038(3) 0.014(4) 0.001(3) 0.035(4)
C16 0.061(4) 0.063(4) 0.030(3) 0.011(3) 0.007(3) 0.021(4)
C17 0.074(5) 0.057(4) 0.052(4) 0.024(3) 0.014(3) 0.019(4)
C18 0.076(5) 0.043(4) 0.060(4) 0.020(3) 0.022(4) 0.007(3)
C19 0.040(3) 0.033(3) 0.044(3) -0.003(3) 0.010(2) -0.002(3)
C20 0.038(3) 0.043(3) 0.043(3) -0.005(3) 0.006(2) -0.002(3)
C21 0.052(4) 0.062(4) 0.051(4) -0.006(3) 0.007(3) 0.008(3)
C22 0.044(4) 0.101(6) 0.048(4) -0.002(4) 0.015(3) -0.001(4)
C23 0.053(4) 0.090(6) 0.064(4) 0.001(4) 0.024(3) -0.017(4)
C24 0.051(4) 0.058(4) 0.048(3) -0.001(3) 0.006(3) -0.019(3)
C25 0.028(3) 0.035(3) 0.030(2) 0.003(2) 0.004(2) 0.000(2)
C26 0.022(3) 0.027(3) 0.040(3) 0.004(2) -0.001(2) -0.003(2)
N1 0.057(3) 0.031(3) 0.067(3) 0.003(2) 0.008(3) -0.018(2)
C27 0.032(3) 0.026(3) 0.034(3) 0.000(2) 0.005(2) -0.001(2)

loop_
_atom_type_symbol
_atom_type_description
_atom_type_scat_dispersion_real
_atom_type_scat_dispersion_imag
_atom_type_scat_source
C C 0.0033 0.0016 'International Tables Vol C Tables 4.2.6.8 and 6.1.1.4'
H H 0.0000 0.0000 'International Tables Vol C Tables 4.2.6.8 and 6.1.1.4'
N N 0.0061 0.0033 'International Tables Vol C Tables 4.2.6.8 and 6.1.1.4'

loop_
_geom_angle_atom_site_label_1
_geom_angle_atom_site_label_2
_geom_angle_atom_site_label_3
_geom_angle
_geom_angle_site_symmetry_1
_geom_angle_site_symmetry_3
_geom_angle_publ_flag
C2 C1 C6 121.2(6) . . ?
C1 C2 C3 121.3(8) . . ?
C4 C3 C2 119.9(7) . . ?
C3 C4 C5 120.5(7) . . ?
C7 C5 C6 118.2(6) . . ?
C7 C5 C4 121.7(7) . . ?
C6 C5 C4 120.1(7) . . ?
C5 C6 C1 117.0(5) . . ?
C5 C6 C10 120.5(6) . . ?
C1 C6 C10 122.4(5) . . ?
C8 C7 C5 121.3(6) . . ?
C7 C8 C9 120.7(7) . . ?
C10 C9 N1 119.5(5) . . ?
C10 C9 C8 121.4(6) . . ?
N1 C9 C8 119.2(6) . . ?
C9 C10 C6 117.9(5) . . ?
C9 C10 C26 121.4(5) . . ?
C6 C10 C26 120.7(4) . . ?
C12 C11 C16 117.9(5) . . ?
C12 C11 C27 122.6(5) . . ?
C16 C11 C27 119.5(5) . . ?
C13 C12 C11 120.9(6) . . ?
C12 C13 C14 121.5(7) . . ?
C15 C14 C13 119.5(6) . . ?
C14 C15 C16 121.2(6) . . ?
C17 C16 C15 121.0(6) . . ?
C17 C16 C11 119.9(6) . . ?
C15 C16 C11 119.1(6) . . ?
C18 C17 C16 121.3(6) . . ?
C17 C18 C19 119.1(6) . . ?
C27 C19 N1 120.4(5) . . ?
C27 C19 C18 122.4(5) . . ?
N1 C19 C18 117.2(5) . . ?
C21 C20 C25 121.3(5) . . ?
C22 C21 C20 120.4(6) . . ?
C23 C22 C21 118.7(6) . . ?
C22 C23 C24 120.8(6) . . ?
C23 C24 C25 121.5(6) . . ?
C24 C25 C20 117.2(5) . . ?
C24 C25 C26 122.3(5) . . ?
C20 C25 C26 120.4(4) . . ?
C10 C26 C27 110.7(4) . . ?
C10 C26 C25 110.4(4) . . ?
C27 C26 C25 110.6(4) . . ?
C9 N1 C19 121.0(4) . . ?
C19 C27 C11 117.8(5) . . ?
C19 C27 C26 120.0(4) . . ?
C11 C27 C26 122.2(4) . . ?

loop_
_geom_bond_atom_site_label_1
_geom_bond_atom_site_label_2
_geom_bond_distance
_geom_bond_site_symmetry_2
_geom_bond_publ_flag
C1 C2 1.362(8) . ?
C1 C6 1.415(8) . ?
C2 C3 1.385(10) . ?
C3 C4 1.351(11) . ?
C4 C5 1.423(10) . ?
C5 C7 1.409(10) . ?
C5 C6 1.411(7) . ?
C6 C10 1.429(7) . ?
C7 C8 1.344(9) . ?
C8 C9 1.400(8) . ?
C9 C10 1.378(7) . ?
C9 N1 1.389(7) . ?
C10 C26 1.514(6) . ?
C11 C12 1.411(7) . ?
C11 C16 1.418(7) . ?
C11 C27 1.431(7) . ?
C12 C13 1.359(7) . ?
C13 C14 1.384(9) . ?
C14 C15 1.359(10) . ?
C15 C16 1.410(9) . ?
C16 C17 1.401(9) . ?
C17 C18 1.356(9) . ?
C18 C19 1.421(7) . ?
C19 C27 1.382(7) . ?
C19 N1 1.390(7) . ?
C20 C21 1.380(7) . ?
C20 C25 1.387(7) . ?
C21 C22 1.380(9) . ?
C22 C23 1.367(9) . ?
C23 C24 1.376(8) . ?
C24 C25 1.380(7) . ?
C25 C26 1.524(6) . ?
C26 C27 1.517(6) . ?
